data_4333430
loop_
_publ_author_name
'Tidmarsh, Ian S.'
'Scales, Emma'
'Brearley, Paul R.'
'Wolowska, Joanna'
'Sorace, Lorenzo'
'Caneschi, Andrea'
'Laye, Rebecca H.'
'McInnes, Eric J. L.'

_publ_section_title
;
 Synthesis, structural, and magnetic studies on a redox family of
 tetrametallic vanadium clusters: {VIV4}, {VIII2VIV2}, and {VIII4}
 butterfly complexes.
;
_journal_issue 23
_journal_name_full 'Inorganic chemistry'
_journal_page_first 9743
_journal_page_last 9753
_journal_paper_doi 10.1021/ic7011183
_journal_volume 46
_journal_year 2007
_chemical_formula_sum 'C66 H62 Cl2 O14 V4'
_chemical_formula_weight 1353.82
_chemical_name_systematic
; 
 ? 
;
_space_group_IT_number 14
_symmetry_cell_setting monoclinic
_symmetry_space_group_name_Hall '-P 2ybc'
_symmetry_space_group_name_H-M 'P 1 21/c 1'
_atom_sites_solution_hydrogens geom
_atom_sites_solution_primary direct
_atom_sites_solution_secondary difmap
_audit_creation_method SHELXL-97
_cell_angle_alpha 90.00
_cell_angle_beta 108.142(11)
_cell_angle_gamma 90.00
_cell_formula_units_Z 2
_cell_length_a 10.7183(16)
_cell_length_b 25.3971(18)
_cell_length_c 11.8682(11)
_cell_measurement_reflns_used 10664
_cell_measurement_temperature 100(2)
_cell_measurement_theta_max 28.1616
_cell_measurement_theta_min 2.7397
_cell_volume 3070.1(6)
_computing_cell_refinement
;
CrysAlis RED, Oxford Diffraction Ltd.,
Version 1.171.29.1 (release 13-01-2006 CrysAlis171 .NET)
(compiled Jan 13 2006,17:25:00)
;
_computing_data_collection
;
CrysAlis CCD, Oxford Diffraction Ltd.,
Version 1.171.29.1 (release 13-01-2006 CrysAlis171 .NET)
(compiled Jan 13 2006,17:25:00)
;
_computing_data_reduction
;
CrysAlis RED, Oxford Diffraction Ltd.,
Version 1.171.29.1 (release 13-01-2006 CrysAlis171 .NET)
(compiled Jan 13 2006,17:25:00)
;
_computing_molecular_graphics 'Bruker SHELXTL'
_computing_publication_material 'Bruker SHELXTL'
_computing_structure_refinement 'SHELXL-97 (Sheldrick, 1997)'
_computing_structure_solution 'SHELXS-97 (Sheldrick, 1990)'
_diffrn_ambient_temperature 100(2)
_diffrn_detector_area_resol_mean 8.3367
_diffrn_measured_fraction_theta_full 0.996
_diffrn_measured_fraction_theta_max 0.996
_diffrn_measurement_device_type 'Oxford Diffraction Xcaliber 2'
_diffrn_measurement_method 'phi and omega'
_diffrn_radiation_monochromator graphite
_diffrn_radiation_source 'Enhance (Mo) X-ray Source'
_diffrn_radiation_type 'Mo K\a'
_diffrn_radiation_wavelength 0.7107
_diffrn_reflns_av_R_equivalents 0.0357
_diffrn_reflns_av_sigmaI/netI 0.0539
_diffrn_reflns_limit_h_max 13
_diffrn_reflns_limit_h_min -13
_diffrn_reflns_limit_k_max 31
_diffrn_reflns_limit_k_min -31
_diffrn_reflns_limit_l_max 14
_diffrn_reflns_limit_l_min -13
_diffrn_reflns_number 21984
_diffrn_reflns_theta_full 26.38
_diffrn_reflns_theta_max 26.38
_diffrn_reflns_theta_min 2.75
_exptl_absorpt_coefficient_mu 0.743
_exptl_absorpt_correction_T_max 0.8717
_exptl_absorpt_correction_T_min 0.7757
_exptl_absorpt_correction_type 'numeric analytical'
_exptl_absorpt_process_details
;
CrysAlis RED, Oxford Diffraction Ltd.,
Version 1.171.29.1 (release 13-01-2006 CrysAlis171 .NET)
(compiled Jan 13 2006,17:25:00)
Analytical numeric absorption correction using a multifaceted crystal
        model based on expressions derived by R.C. Clark & J.S. Reid.
(Clark, R. C. & Reid, J. S. (1995). Acta Cryst. A51, 887-897)
;
_exptl_crystal_colour red/brown
_exptl_crystal_density_diffrn 1.464
_exptl_crystal_density_method 'not measured'
_exptl_crystal_description block
_exptl_crystal_F_000 1392
_exptl_crystal_size_max 0.36
_exptl_crystal_size_mid 0.21
_exptl_crystal_size_min 0.19
_refine_diff_density_max 0.379
_refine_diff_density_min -0.410
_refine_diff_density_rms 0.069
_refine_ls_extinction_method none
_refine_ls_goodness_of_fit_ref 0.948
_refine_ls_hydrogen_treatment constr
_refine_ls_matrix_type full
_refine_ls_number_parameters 391
_refine_ls_number_reflns 6263
_refine_ls_number_restraints 0
_refine_ls_restrained_S_all 0.948
_refine_ls_R_factor_all 0.0540
_refine_ls_R_factor_gt 0.0326
_refine_ls_shift/su_max 0.000
_refine_ls_shift/su_mean 0.000
_refine_ls_structure_factor_coef Fsqd
_refine_ls_weighting_details 'calc w=1/[\s^2^(Fo^2^)+(0.0502P)^2^+0.0000P] where P=(Fo^2^+2Fc^2^)/3'
_refine_ls_weighting_scheme calc
_refine_ls_wR_factor_gt 0.0795
_refine_ls_wR_factor_ref 0.0832
_reflns_number_gt 4256
_reflns_number_total 6263
_reflns_threshold_expression >2sigma(I)
_cod_data_source_file ic7011183sup9.cif
_cod_data_source_block oejlm219p21cprof
_cod_depositor_comments
;
The following automatic conversions were performed:

'_symmetry_cell_setting' value 'Monoclinic' changed to 'monoclinic'
according to /home/saulius/struct/CIF-dictionaries/cif_core.dic
dictionary named 'cif_core.dic' version 2.4.2 from 2011-04-26.

Automatic conversion script
Id: cif_fix_values 1891 2012-01-12 08:04:46Z andrius 

 Adding full bibliography for 4333424--4333430.cif.
;
_cod_original_sg_symbol_H-M P2(1)/c
_cod_database_code 4333430

loop_
_symmetry_equiv_pos_as_xyz
'x, y, z'
'-x, y+1/2, -z+1/2'
'-x, -y, -z'
'x, -y-1/2, z-1/2'

loop_
_atom_site_label
_atom_site_type_symbol
_atom_site_fract_x
_atom_site_fract_y
_atom_site_fract_z
_atom_site_U_iso_or_equiv
_atom_site_adp_type
_atom_site_occupancy
_atom_site_symmetry_multiplicity
_atom_site_calc_flag
_atom_site_refinement_flags
V1 V -0.15280(3) 0.086485(13) 0.45396(3) 0.01358(10) Uani 1 1 d .
V2 V 0.10412(3) 0.029255(13) 0.45295(3) 0.01128(10) Uani 1 1 d .
Cl1 Cl -0.32451(5) 0.12815(2) 0.31001(5) 0.02426(14) Uani 1 1 d .
O1 O -0.21288(14) 0.10504(5) 0.58813(12) 0.0156(3) Uani 1 1 d .
O2 O -0.04809(13) 0.15088(5) 0.49167(12) 0.0155(3) Uani 1 1 d .
O3 O 0.21517(13) 0.09213(5) 0.50286(11) 0.0139(3) Uani 1 1 d .
O4 O 0.17503(13) 0.02078(5) 0.32057(11) 0.0141(3) Uani 1 1 d .
O6 O 0.00114(13) 0.04058(5) 0.57034(11) 0.0101(3) Uani 1 1 d .
O7 O -0.04897(13) 0.06783(5) 0.34883(11) 0.0120(3) Uani 1 1 d .
O5 O 0.23728(13) -0.01665(5) 0.55808(11) 0.0121(3) Uani 1 1 d .
C1 C -0.1218(2) 0.18964(8) 0.63866(18) 0.0178(5) Uani 1 1 d .
H1 H -0.1202 0.2195 0.6844 0.021 Uiso 1 1 calc R
C2 C -0.1948(2) 0.14620(8) 0.65463(18) 0.0158(5) Uani 1 1 d .
C3 C -0.2536(2) 0.14384(8) 0.75177(18) 0.0178(5) Uani 1 1 d .
C8 C -0.3555(2) 0.10884(9) 0.74365(19) 0.0214(5) Uani 1 1 d .
H8 H -0.3859 0.0875 0.6770 0.026 Uiso 1 1 calc R
C7 C -0.4118(2) 0.10528(9) 0.83249(19) 0.0271(6) Uani 1 1 d .
H7 H -0.4819 0.0825 0.8247 0.033 Uiso 1 1 calc R
C6 C -0.3640(2) 0.13571(9) 0.9342(2) 0.0269(6) Uani 1 1 d .
H6 H -0.4010 0.1329 0.9951 0.032 Uiso 1 1 calc R
C5 C -0.2626(2) 0.16971(10) 0.9443(2) 0.0270(6) Uani 1 1 d .
H5 H -0.2304 0.1900 1.0125 0.032 Uiso 1 1 calc R
C4 C -0.2071(2) 0.17431(9) 0.85396(19) 0.0238(5) Uani 1 1 d .
H4 H -0.1386 0.1978 0.8614 0.029 Uiso 1 1 calc R
C9 C -0.0517(2) 0.19053(8) 0.55821(17) 0.0151(5) Uani 1 1 d .
C10 C 0.0289(2) 0.23641(8) 0.54389(17) 0.0152(5) Uani 1 1 d .
C11 C 0.0538(2) 0.27983(8) 0.61936(18) 0.0196(5) Uani 1 1 d .
H11 H 0.0194 0.2811 0.6822 0.024 Uiso 1 1 calc R
C12 C 0.1294(2) 0.32107(9) 0.6011(2) 0.0260(6) Uani 1 1 d .
H12 H 0.1467 0.3496 0.6529 0.031 Uiso 1 1 calc R
C13 C 0.1793(2) 0.32053(9) 0.5073(2) 0.0253(6) Uani 1 1 d .
H13 H 0.2287 0.3488 0.4950 0.030 Uiso 1 1 calc R
C14 C 0.1553(2) 0.27775(8) 0.43184(19) 0.0232(5) Uani 1 1 d .
H14 H 0.1886 0.2771 0.3682 0.028 Uiso 1 1 calc R
C15 C 0.0821(2) 0.23598(8) 0.45080(18) 0.0179(5) Uani 1 1 d .
H15 H 0.0679 0.2070 0.4005 0.021 Uiso 1 1 calc R
C16 C 0.3183(2) 0.09412(8) 0.35419(17) 0.0145(5) Uani 1 1 d .
H16 H 0.3791 0.1118 0.3266 0.017 Uiso 1 1 calc R
C17 C 0.2975(2) 0.11313(8) 0.45749(17) 0.0136(5) Uani 1 1 d .
C18 C 0.3691(2) 0.15996(8) 0.52087(18) 0.0161(5) Uani 1 1 d .
C19 C 0.4613(2) 0.18721(8) 0.4822(2) 0.0219(5) Uani 1 1 d .
H19 H 0.4797 0.1762 0.4143 0.026 Uiso 1 1 calc R
C20 C 0.5252(2) 0.23041(9) 0.5442(2) 0.0317(6) Uani 1 1 d .
H20 H 0.5858 0.2485 0.5172 0.038 Uiso 1 1 calc R
C21 C 0.5001(2) 0.24721(9) 0.6463(2) 0.0316(6) Uani 1 1 d .
H21 H 0.5436 0.2763 0.6878 0.038 Uiso 1 1 calc R
C22 C 0.4098(2) 0.22017(9) 0.6856(2) 0.0295(6) Uani 1 1 d .
H22 H 0.3928 0.2310 0.7542 0.035 Uiso 1 1 calc R
C23 C 0.3442(2) 0.17696(8) 0.62313(19) 0.0228(5) Uani 1 1 d .
H23 H 0.2829 0.1592 0.6499 0.027 Uiso 1 1 calc R
C24 C 0.25523(19) 0.05084(8) 0.28964(17) 0.0134(5) Uani 1 1 d .
C25 C 0.2736(2) 0.03697(8) 0.17394(17) 0.0162(5) Uani 1 1 d .
C30 C 0.1861(2) 0.00294(10) 0.09942(19) 0.0272(6) Uani 1 1 d .
H30 H 0.1178 -0.0112 0.1225 0.033 Uiso 1 1 calc R
C29 C 0.1986(2) -0.01052(11) -0.0096(2) 0.0364(7) Uani 1 1 d .
H29 H 0.1376 -0.0329 -0.0599 0.044 Uiso 1 1 calc R
C28 C 0.2999(2) 0.00892(10) -0.0433(2) 0.0324(6) Uani 1 1 d .
H28 H 0.3093 -0.0009 -0.1158 0.039 Uiso 1 1 calc R
C27 C 0.3883(2) 0.04304(9) 0.02971(19) 0.0271(6) Uani 1 1 d .
H27 H 0.4570 0.0565 0.0061 0.033 Uiso 1 1 calc R
C26 C 0.3759(2) 0.05751(8) 0.13776(19) 0.0204(5) Uani 1 1 d .
H26 H 0.4355 0.0809 0.1864 0.025 Uiso 1 1 calc R
C32 C 0.0682(2) 0.05927(8) 0.68857(17) 0.0182(5) Uani 1 1 d .
H32A H 0.1428 0.0372 0.7245 0.027 Uiso 1 1 calc R
H32B H 0.0094 0.0582 0.7352 0.027 Uiso 1 1 calc R
H32C H 0.0970 0.0948 0.6847 0.027 Uiso 1 1 calc R
C33 C -0.0405(2) 0.10251(8) 0.25672(17) 0.0192(5) Uani 1 1 d .
H33A H -0.1271 0.1136 0.2109 0.029 Uiso 1 1 calc R
H33B H 0.0003 0.0845 0.2063 0.029 Uiso 1 1 calc R
H33C H 0.0110 0.1328 0.2911 0.029 Uiso 1 1 calc R
C31 C 0.3750(2) -0.01008(9) 0.5810(2) 0.0265(6) Uani 1 1 d .
H31A H 0.3994 -0.0232 0.5149 0.040 Uiso 1 1 calc R
H31B H 0.4215 -0.0293 0.6512 0.040 Uiso 1 1 calc R
H31C H 0.3968 0.0266 0.5923 0.040 Uiso 1 1 calc R

loop_
_atom_site_aniso_label
_atom_site_aniso_U_11
_atom_site_aniso_U_22
_atom_site_aniso_U_33
_atom_site_aniso_U_23
_atom_site_aniso_U_13
_atom_site_aniso_U_12
V1 0.0156(2) 0.01044(19) 0.01641(19) -0.00078(15) 0.00752(15) -0.00161(15)
V2 0.0115(2) 0.00941(19) 0.01327(18) -0.00021(14) 0.00433(14) -0.00102(14)
Cl1 0.0180(3) 0.0233(3) 0.0308(3) 0.0078(2) 0.0066(2) 0.0037(2)
O1 0.0179(9) 0.0116(8) 0.0196(8) -0.0016(6) 0.0091(6) -0.0012(6)
O2 0.0182(9) 0.0115(8) 0.0199(8) -0.0029(6) 0.0105(6) -0.0009(6)
O3 0.0140(8) 0.0125(8) 0.0167(7) -0.0015(6) 0.0071(6) -0.0035(6)
O4 0.0156(8) 0.0122(8) 0.0163(7) -0.0017(6) 0.0078(6) -0.0030(6)
O6 0.0114(8) 0.0081(7) 0.0103(7) 0.0002(5) 0.0028(6) -0.0010(6)
O7 0.0155(8) 0.0086(7) 0.0131(7) 0.0022(6) 0.0063(6) -0.0011(6)
O5 0.0093(8) 0.0100(7) 0.0180(7) 0.0011(6) 0.0055(6) -0.0016(6)
C1 0.0215(13) 0.0141(11) 0.0193(11) -0.0052(9) 0.0086(10) -0.0009(9)
C2 0.0117(12) 0.0179(12) 0.0170(11) 0.0006(9) 0.0033(9) 0.0049(9)
C3 0.0181(13) 0.0154(12) 0.0220(12) 0.0014(9) 0.0093(10) 0.0048(9)
C8 0.0242(14) 0.0190(12) 0.0220(12) -0.0014(10) 0.0086(10) -0.0002(10)
C7 0.0285(15) 0.0284(14) 0.0300(14) -0.0038(11) 0.0169(11) -0.0088(11)
C6 0.0314(15) 0.0318(14) 0.0251(13) -0.0010(11) 0.0199(11) -0.0004(11)
C5 0.0257(14) 0.0345(14) 0.0231(12) -0.0089(11) 0.0108(11) -0.0011(11)
C4 0.0228(14) 0.0250(13) 0.0262(13) -0.0059(10) 0.0114(11) -0.0049(10)
C9 0.0174(12) 0.0111(11) 0.0158(11) 0.0006(9) 0.0038(9) 0.0007(9)
C10 0.0145(12) 0.0130(11) 0.0170(11) 0.0002(9) 0.0034(9) 0.0009(9)
C11 0.0228(13) 0.0184(12) 0.0202(11) -0.0023(10) 0.0103(10) -0.0021(10)
C12 0.0288(15) 0.0172(13) 0.0332(14) -0.0115(10) 0.0115(11) -0.0054(10)
C13 0.0278(15) 0.0173(13) 0.0339(14) -0.0017(10) 0.0142(11) -0.0090(10)
C14 0.0282(14) 0.0204(13) 0.0241(12) -0.0014(10) 0.0128(10) -0.0049(10)
C15 0.0200(13) 0.0137(12) 0.0212(12) -0.0044(9) 0.0082(10) -0.0020(9)
C16 0.0130(12) 0.0149(11) 0.0165(11) 0.0042(9) 0.0059(9) -0.0019(9)
C17 0.0093(11) 0.0120(11) 0.0172(11) 0.0057(9) 0.0007(9) 0.0027(8)
C18 0.0122(12) 0.0120(11) 0.0221(12) 0.0030(9) 0.0024(9) 0.0016(9)
C19 0.0157(13) 0.0185(12) 0.0307(13) -0.0006(10) 0.0062(10) -0.0016(10)
C20 0.0212(14) 0.0201(14) 0.0520(17) 0.0015(12) 0.0090(12) -0.0066(11)
C21 0.0258(15) 0.0184(13) 0.0445(16) -0.0107(12) 0.0020(12) -0.0054(11)
C22 0.0281(15) 0.0252(14) 0.0303(14) -0.0117(11) 0.0021(11) -0.0026(11)
C23 0.0207(14) 0.0193(12) 0.0269(13) -0.0019(10) 0.0054(10) -0.0041(10)
C24 0.0082(11) 0.0163(11) 0.0155(11) 0.0035(9) 0.0034(9) 0.0053(9)
C25 0.0161(12) 0.0182(12) 0.0145(11) 0.0044(9) 0.0049(9) 0.0057(9)
C30 0.0162(13) 0.0400(16) 0.0250(13) -0.0076(11) 0.0060(10) -0.0044(11)
C29 0.0236(15) 0.0590(19) 0.0232(13) -0.0170(13) 0.0025(11) -0.0007(13)
C28 0.0294(15) 0.0547(18) 0.0139(12) 0.0028(12) 0.0080(11) 0.0184(13)
C27 0.0281(15) 0.0350(15) 0.0235(13) 0.0083(11) 0.0156(11) 0.0086(11)
C26 0.0214(13) 0.0194(12) 0.0237(12) 0.0052(10) 0.0117(10) 0.0039(10)
C32 0.0214(13) 0.0186(12) 0.0128(11) -0.0036(9) 0.0026(9) -0.0035(10)
C33 0.0251(14) 0.0172(12) 0.0163(11) 0.0046(9) 0.0079(9) 0.0014(10)
C31 0.0120(13) 0.0220(13) 0.0411(14) 0.0080(11) 0.0018(10) -0.0022(10)

loop_
_atom_type_symbol
_atom_type_description
_atom_type_scat_dispersion_real
_atom_type_scat_dispersion_imag
_atom_type_scat_source
C C 0.0033 0.0016 'International Tables Vol C Tables 4.2.6.8 and 6.1.1.4'
H H 0.0000 0.0000 'International Tables Vol C Tables 4.2.6.8 and 6.1.1.4'
O O 0.0106 0.0060 'International Tables Vol C Tables 4.2.6.8 and 6.1.1.4'
Cl Cl 0.1484 0.1585 'International Tables Vol C Tables 4.2.6.8 and 6.1.1.4'
V V 0.3005 0.5294 'International Tables Vol C Tables 4.2.6.8 and 6.1.1.4'

loop_
_geom_angle_atom_site_label_1
_geom_angle_atom_site_label_2
_geom_angle_atom_site_label_3
_geom_angle
_geom_angle_site_symmetry_1
_geom_angle_site_symmetry_3
O1 V1 O2 85.58(6) . .
O1 V1 O7 165.72(6) . .
O2 V1 O7 87.07(6) . .
O1 V1 O5 90.89(6) . 3_556
O2 V1 O5 170.00(6) . 3_556
O7 V1 O5 94.29(5) . 3_556
O1 V1 O6 89.36(5) . .
O2 V1 O6 92.05(5) . .
O7 V1 O6 78.67(5) . .
O5 V1 O6 78.54(5) 3_556 .
O1 V1 Cl1 95.87(5) . .
O2 V1 Cl1 93.09(4) . .
O7 V1 Cl1 96.74(4) . .
O5 V1 Cl1 96.58(4) 3_556 .
O6 V1 Cl1 172.93(4) . .
O1 V1 V2 129.19(4) . .
O2 V1 V2 86.91(4) . .
O7 V1 V2 37.99(4) . .
O5 V1 V2 88.09(4) 3_556 .
O6 V1 V2 40.81(4) . .
Cl1 V1 V2 134.71(2) . .
O4 V2 O5 93.31(6) . .
O4 V2 O3 88.92(6) . .
O5 V2 O3 92.22(6) . .
O4 V2 O7 90.40(6) . .
O5 V2 O7 171.68(6) . .
O3 V2 O7 95.30(6) . .
O4 V2 O6 170.56(5) . .
O5 V2 O6 95.18(5) . .
O3 V2 O6 94.86(5) . .
O7 V2 O6 80.66(5) . .
O4 V2 O6 97.47(5) . 3_556
O5 V2 O6 80.46(5) . 3_556
O3 V2 O6 170.51(5) . 3_556
O7 V2 O6 91.68(5) . 3_556
O6 V2 O6 79.91(5) . 3_556
O4 V2 V1 128.19(4) . .
O5 V2 V1 138.05(4) . .
O3 V2 V1 94.17(4) . .
O7 V2 V1 37.80(4) . .
O6 V2 V1 42.99(4) . .
O6 V2 V1 87.40(4) 3_556 .
C2 O1 V1 132.13(14) . .
C9 O2 V1 132.05(13) . .
C17 O3 V2 129.83(13) . .
C24 O4 V2 128.66(13) . .
C32 O6 V2 119.78(12) . .
C32 O6 V2 119.77(11) . 3_556
V2 O6 V2 100.09(5) . 3_556
C32 O6 V1 119.95(11) . .
V2 O6 V1 96.20(5) . .
V2 O6 V1 95.85(5) 3_556 .
C33 O7 V1 121.28(12) . .
C33 O7 V2 123.03(12) . .
V1 O7 V2 104.22(6) . .
C31 O5 V2 123.87(12) . .
C31 O5 V1 122.88(12) . 3_556
V2 O5 V1 105.15(6) . 3_556
C9 C1 C2 123.48(19) . .
C9 C1 H1 118.3 . .
C2 C1 H1 118.3 . .
O1 C2 C1 122.77(19) . .
O1 C2 C3 115.21(18) . .
C1 C2 C3 122.00(18) . .
C8 C3 C4 118.4(2) . .
C8 C3 C2 119.30(19) . .
C4 C3 C2 122.2(2) . .
C7 C8 C3 120.9(2) . .
C7 C8 H8 119.5 . .
C3 C8 H8 119.5 . .
C8 C7 C6 120.0(2) . .
C8 C7 H7 120.0 . .
C6 C7 H7 120.0 . .
C5 C6 C7 119.8(2) . .
C5 C6 H6 120.1 . .
C7 C6 H6 120.1 . .
C6 C5 C4 120.5(2) . .
C6 C5 H5 119.7 . .
C4 C5 H5 119.7 . .
C5 C4 C3 120.3(2) . .
C5 C4 H4 119.8 . .
C3 C4 H4 119.8 . .
O2 C9 C1 122.38(19) . .
O2 C9 C10 114.31(18) . .
C1 C9 C10 123.28(18) . .
C15 C10 C11 118.23(19) . .
C15 C10 C9 118.63(18) . .
C11 C10 C9 123.14(19) . .
C12 C11 C10 120.2(2) . .
C12 C11 H11 119.9 . .
C10 C11 H11 119.9 . .
C13 C12 C11 120.9(2) . .
C13 C12 H12 119.6 . .
C11 C12 H12 119.6 . .
C12 C13 C14 119.5(2) . .
C12 C13 H13 120.3 . .
C14 C13 H13 120.3 . .
C15 C14 C13 120.0(2) . .
C15 C14 H14 120.0 . .
C13 C14 H14 120.0 . .
C14 C15 C10 121.2(2) . .
C14 C15 H15 119.4 . .
C10 C15 H15 119.4 . .
C24 C16 C17 124.98(19) . .
C24 C16 H16 117.5 . .
C17 C16 H16 117.5 . .
O3 C17 C16 122.84(19) . .
O3 C17 C18 115.73(18) . .
C16 C17 C18 121.42(19) . .
C23 C18 C19 118.8(2) . .
C23 C18 C17 118.73(19) . .
C19 C18 C17 122.5(2) . .
C20 C19 C18 120.3(2) . .
C20 C19 H19 119.9 . .
C18 C19 H19 119.9 . .
C19 C20 C21 120.8(2) . .
C19 C20 H20 119.6 . .
C21 C20 H20 119.6 . .
C22 C21 C20 119.3(2) . .
C22 C21 H21 120.4 . .
C20 C21 H21 120.4 . .
C21 C22 C23 120.4(2) . .
C21 C22 H22 119.8 . .
C23 C22 H22 119.8 . .
C22 C23 C18 120.6(2) . .
C22 C23 H23 119.7 . .
C18 C23 H23 119.7 . .
O4 C24 C16 124.49(19) . .
O4 C24 C25 114.53(18) . .
C16 C24 C25 120.95(19) . .
C30 C25 C26 118.7(2) . .
C30 C25 C24 118.80(19) . .
C26 C25 C24 122.5(2) . .
C25 C30 C29 120.7(2) . .
C25 C30 H30 119.6 . .
C29 C30 H30 119.6 . .
C28 C29 C30 120.2(2) . .
C28 C29 H29 119.9 . .
C30 C29 H29 119.9 . .
C29 C28 C27 120.0(2) . .
C29 C28 H28 120.0 . .
C27 C28 H28 120.0 . .
C28 C27 C26 120.4(2) . .
C28 C27 H27 119.8 . .
C26 C27 H27 119.8 . .
C27 C26 C25 119.9(2) . .
C27 C26 H26 120.0 . .
C25 C26 H26 120.0 . .
O6 C32 H32A 109.5 . .
O6 C32 H32B 109.5 . .
H32A C32 H32B 109.5 . .
O6 C32 H32C 109.5 . .
H32A C32 H32C 109.5 . .
H32B C32 H32C 109.5 . .
O7 C33 H33A 109.5 . .
O7 C33 H33B 109.5 . .
H33A C33 H33B 109.5 . .
O7 C33 H33C 109.5 . .
H33A C33 H33C 109.5 . .
H33B C33 H33C 109.5 . .
O5 C31 H31A 109.5 . .
O5 C31 H31B 109.5 . .
H31A C31 H31B 109.5 . .
O5 C31 H31C 109.5 . .
H31A C31 H31C 109.5 . .
H31B C31 H31C 109.5 . .

loop_
_geom_bond_atom_site_label_1
_geom_bond_atom_site_label_2
_geom_bond_distance
_geom_bond_site_symmetry_2
V1 O1 1.9521(14) .
V1 O2 1.9549(14) .
V1 O7 1.9708(13) .
V1 O5 1.9762(13) 3_556
V1 O6 2.1379(13) .
V1 Cl1 2.3383(7) .
V1 V2 3.1171(6) .
V2 O4 1.9586(13) .
V2 O5 1.9606(13) .
V2 O3 1.9694(14) .
V2 O7 1.9791(13) .
V2 O6 2.0493(13) .
V2 O6 2.0738(13) 3_556
O1 C2 1.288(2) .
O2 C9 1.288(2) .
O3 C17 1.284(2) .
O4 C24 1.286(2) .
O6 C32 1.443(2) .
O6 V2 2.0738(13) 3_556
O7 C33 1.429(2) .
O5 C31 1.425(2) .
O5 V1 1.9762(13) 3_556
C1 C9 1.387(3) .
C1 C2 1.399(3) .
C1 H1 0.9300 .
C2 C3 1.477(3) .
C3 C8 1.388(3) .
C3 C4 1.393(3) .
C8 C7 1.371(3) .
C8 H8 0.9300 .
C7 C6 1.390(3) .
C7 H7 0.9300 .
C6 C5 1.364(3) .
C6 H6 0.9300 .
C5 C4 1.383(3) .
C5 H5 0.9300 .
C4 H4 0.9300 .
C9 C10 1.492(3) .
C10 C15 1.392(3) .
C10 C11 1.393(3) .
C11 C12 1.381(3) .
C11 H11 0.9300 .
C12 C13 1.377(3) .
C12 H12 0.9300 .
C13 C14 1.381(3) .
C13 H13 0.9300 .
C14 C15 1.379(3) .
C14 H14 0.9300 .
C15 H15 0.9300 .
C16 C24 1.389(3) .
C16 C17 1.399(3) .
C16 H16 0.9300 .
C17 C18 1.487(3) .
C18 C23 1.390(3) .
C18 C19 1.396(3) .
C19 C20 1.378(3) .
C19 H19 0.9300 .
C20 C21 1.388(3) .
C20 H20 0.9300 .
C21 C22 1.381(3) .
C21 H21 0.9300 .
C22 C23 1.387(3) .
C22 H22 0.9300 .
C23 H23 0.9300 .
C24 C25 1.489(3) .
C25 C30 1.376(3) .
C25 C26 1.396(3) .
C30 C29 1.384(3) .
C30 H30 0.9300 .
C29 C28 1.362(3) .
C29 H29 0.9300 .
C28 C27 1.374(3) .
C28 H28 0.9300 .
C27 C26 1.380(3) .
C27 H27 0.9300 .
C26 H26 0.9300 .
C32 H32A 0.9600 .
C32 H32B 0.9600 .
C32 H32C 0.9600 .
C33 H33A 0.9600 .
C33 H33B 0.9600 .
C33 H33C 0.9600 .
C31 H31A 0.9600 .
C31 H31B 0.9600 .
C31 H31C 0.9600 .

loop_
_geom_torsion_atom_site_label_1
_geom_torsion_atom_site_label_2
_geom_torsion_atom_site_label_3
_geom_torsion_atom_site_label_4
_geom_torsion
_geom_torsion_site_symmetry_1
_geom_torsion_site_symmetry_4
O1 V1 V2 O4 -169.59(7) . .
O2 V1 V2 O4 -87.84(6) . .
O7 V1 V2 O4 1.36(8) . .
O5 V1 V2 O4 100.82(6) 3_556 .
O6 V1 V2 O4 175.42(7) . .
Cl1 V1 V2 O4 3.44(6) . .
O1 V1 V2 O5 20.32(8) . .
O2 V1 V2 O5 102.07(7) . .
O7 V1 V2 O5 -168.73(9) . .
O5 V1 V2 O5 -69.27(8) 3_556 .
O6 V1 V2 O5 5.34(8) . .
Cl1 V1 V2 O5 -166.64(6) . .
O1 V1 V2 O3 -77.68(7) . .
O2 V1 V2 O3 4.07(6) . .
O7 V1 V2 O3 93.27(7) . .
O5 V1 V2 O3 -167.27(5) 3_556 .
O6 V1 V2 O3 -92.66(6) . .
Cl1 V1 V2 O3 95.35(5) . .
O1 V1 V2 O7 -170.95(8) . .
O2 V1 V2 O7 -89.20(7) . .
O5 V1 V2 O7 99.46(7) 3_556 .
O6 V1 V2 O7 174.06(8) . .
Cl1 V1 V2 O7 2.08(7) . .
O1 V1 V2 O6 14.99(7) . .
O2 V1 V2 O6 96.73(7) . .
O7 V1 V2 O6 -174.06(8) . .
O5 V1 V2 O6 -74.60(6) 3_556 .
Cl1 V1 V2 O6 -171.98(6) . .
O1 V1 V2 O6 92.95(6) . 3_556
O2 V1 V2 O6 174.70(5) . 3_556
O7 V1 V2 O6 -96.10(7) . 3_556
O5 V1 V2 O6 3.36(5) 3_556 3_556
O6 V1 V2 O6 77.96(7) . 3_556
Cl1 V1 V2 O6 -94.02(4) . 3_556
O2 V1 O1 C2 6.85(17) . .
O7 V1 O1 C2 66.1(3) . .
O5 V1 O1 C2 177.49(17) 3_556 .
O6 V1 O1 C2 98.96(17) . .
Cl1 V1 O1 C2 -85.80(17) . .
V2 V1 O1 C2 89.23(17) . .
O1 V1 O2 C9 -14.13(17) . .
O7 V1 O2 C9 178.13(17) . .
O5 V1 O2 C9 -83.7(4) 3_556 .
O6 V1 O2 C9 -103.32(17) . .
Cl1 V1 O2 C9 81.53(17) . .
V2 V1 O2 C9 -143.83(17) . .
O4 V2 O3 C17 -1.02(17) . .
O5 V2 O3 C17 92.25(17) . .
O7 V2 O3 C17 -91.32(17) . .
O6 V2 O3 C17 -172.36(16) . .
O6 V2 O3 C17 131.5(3) 3_556 .
V1 V2 O3 C17 -129.24(16) . .
O5 V2 O4 C24 -95.88(16) . .
O3 V2 O4 C24 -3.72(16) . .
O7 V2 O4 C24 91.58(16) . .
O6 V2 O4 C24 110.1(3) . .
O6 V2 O4 C24 -176.68(16) 3_556 .
V1 V2 O4 C24 90.74(16) . .
O4 V2 O6 C32 -152.3(3) . .
O5 V2 O6 C32 53.73(13) . .
O3 V2 O6 C32 -38.95(13) . .
O7 V2 O6 C32 -133.53(13) . .
O6 V2 O6 C32 133.06(15) 3_556 .
V1 V2 O6 C32 -129.85(14) . .
O4 V2 O6 V2 74.6(3) . 3_556
O5 V2 O6 V2 -79.33(6) . 3_556
O3 V2 O6 V2 -172.01(6) . 3_556
O7 V2 O6 V2 93.40(6) . 3_556
O6 V2 O6 V2 0.0 3_556 3_556
V1 V2 O6 V2 97.09(6) . 3_556
O4 V2 O6 V1 -22.5(4) . .
O5 V2 O6 V1 -176.42(5) . .
O3 V2 O6 V1 90.90(6) . .
O7 V2 O6 V1 -3.68(5) . .
O6 V2 O6 V1 -97.09(6) 3_556 .
O1 V1 O6 C32 -38.71(14) . .
O2 V1 O6 C32 46.85(14) . .
O7 V1 O6 C32 133.45(14) . .
O5 V1 O6 C32 -129.74(14) 3_556 .
Cl1 V1 O6 C32 -176.6(3) . .
V2 V1 O6 C32 129.73(15) . .
O1 V1 O6 V2 -168.44(6) . .
O2 V1 O6 V2 -82.88(6) . .
O7 V1 O6 V2 3.72(5) . .
O5 V1 O6 V2 100.53(6) 3_556 .
Cl1 V1 O6 V2 53.7(4) . .
O1 V1 O6 V2 90.71(6) . 3_556
O2 V1 O6 V2 176.27(5) . 3_556
O7 V1 O6 V2 -97.13(6) . 3_556
O5 V1 O6 V2 -0.32(5) 3_556 3_556
Cl1 V1 O6 V2 -47.1(4) . 3_556
V2 V1 O6 V2 -100.85(6) . 3_556
O1 V1 O7 C33 -114.7(2) . .
O2 V1 O7 C33 -55.55(14) . .
O5 V1 O7 C33 134.37(14) 3_556 .
O6 V1 O7 C33 -148.23(14) . .
Cl1 V1 O7 C33 37.21(13) . .
V2 V1 O7 C33 -144.28(16) . .
O1 V1 O7 V2 29.6(3) . .
O2 V1 O7 V2 88.72(6) . .
O5 V1 O7 V2 -81.35(6) 3_556 .
O6 V1 O7 V2 -3.95(5) . .
Cl1 V1 O7 V2 -178.51(5) . .
O4 V2 O7 C33 -35.46(14) . .
O5 V2 O7 C33 -152.0(4) . .
O3 V2 O7 C33 53.50(14) . .
O6 V2 O7 C33 147.57(14) . .
O6 V2 O7 C33 -132.94(14) 3_556 .
V1 V2 O7 C33 143.47(16) . .
O4 V2 O7 V1 -178.93(6) . .
O5 V2 O7 V1 64.6(4) . .
O3 V2 O7 V1 -89.97(6) . .
O6 V2 O7 V1 4.10(5) . .
O6 V2 O7 V1 83.59(6) 3_556 .
O4 V2 O5 C31 52.56(16) . .
O3 V2 O5 C31 -36.49(16) . .
O7 V2 O5 C31 168.9(3) . .
O6 V2 O5 C31 -131.57(15) . .
O6 V2 O5 C31 149.59(16) 3_556 .
V1 V2 O5 C31 -135.22(14) . .
O4 V2 O5 V1 -96.66(6) . 3_556
O3 V2 O5 V1 174.29(6) . 3_556
O7 V2 O5 V1 19.7(4) . 3_556
O6 V2 O5 V1 79.20(6) . 3_556
O6 V2 O5 V1 0.36(6) 3_556 3_556
V1 V2 O5 V1 75.55(8) . 3_556
V1 O1 C2 C1 0.9(3) . .
V1 O1 C2 C3 -177.48(13) . .
C9 C1 C2 O1 -6.6(3) . .
C9 C1 C2 C3 171.65(19) . .
O1 C2 C3 C8 -21.1(3) . .
C1 C2 C3 C8 160.5(2) . .
O1 C2 C3 C4 156.53(19) . .
C1 C2 C3 C4 -21.9(3) . .
C4 C3 C8 C7 1.8(3) . .
C2 C3 C8 C7 179.50(19) . .
C3 C8 C7 C6 -2.2(3) . .
C8 C7 C6 C5 1.1(4) . .
C7 C6 C5 C4 0.2(4) . .
C6 C5 C4 C3 -0.6(4) . .
C8 C3 C4 C5 -0.4(3) . .
C2 C3 C4 C5 -178.0(2) . .
V1 O2 C9 C1 13.3(3) . .
V1 O2 C9 C10 -168.59(13) . .
C2 C1 C9 O2 -0.3(3) . .
C2 C1 C9 C10 -178.24(19) . .
O2 C9 C10 C15 9.8(3) . .
C1 C9 C10 C15 -172.08(19) . .
O2 C9 C10 C11 -170.19(19) . .
C1 C9 C10 C11 7.9(3) . .
C15 C10 C11 C12 0.0(3) . .
C9 C10 C11 C12 -180.0(2) . .
C10 C11 C12 C13 1.2(4) . .
C11 C12 C13 C14 -1.2(4) . .
C12 C13 C14 C15 -0.1(3) . .
C13 C14 C15 C10 1.3(3) . .
C11 C10 C15 C14 -1.3(3) . .
C9 C10 C15 C14 178.75(19) . .
V2 O3 C17 C16 3.0(3) . .
V2 O3 C17 C18 -177.88(12) . .
C24 C16 C17 O3 -0.6(3) . .
C24 C16 C17 C18 -179.77(19) . .
O3 C17 C18 C23 0.9(3) . .
C16 C17 C18 C23 -179.97(19) . .
O3 C17 C18 C19 -179.74(19) . .
C16 C17 C18 C19 -0.6(3) . .
C23 C18 C19 C20 -0.6(3) . .
C17 C18 C19 C20 -180.0(2) . .
C18 C19 C20 C21 0.6(3) . .
C19 C20 C21 C22 -0.1(4) . .
C20 C21 C22 C23 -0.5(4) . .
C21 C22 C23 C18 0.6(4) . .
C19 C18 C23 C22 0.0(3) . .
C17 C18 C23 C22 179.4(2) . .
V2 O4 C24 C16 6.6(3) . .
V2 O4 C24 C25 -171.36(12) . .
C17 C16 C24 O4 -4.3(3) . .
C17 C16 C24 C25 173.55(18) . .
O4 C24 C25 C30 14.4(3) . .
C16 C24 C25 C30 -163.7(2) . .
O4 C24 C25 C26 -166.12(18) . .
C16 C24 C25 C26 15.8(3) . .
C26 C25 C30 C29 -0.3(3) . .
C24 C25 C30 C29 179.2(2) . .
C25 C30 C29 C28 1.5(4) . .
C30 C29 C28 C27 -1.6(4) . .
C29 C28 C27 C26 0.5(4) . .
C28 C27 C26 C25 0.7(3) . .
C30 C25 C26 C27 -0.8(3) . .
C24 C25 C26 C27 179.73(19) . .
